data_2208543
loop_
_publ_author_name
'Xiao-Yang Qiu'

_publ_section_title
;
 Azido{1-[(2-diethylaminoethylimino)methyl]naphthalato}copper(II)
;
_journal_coeditor_code CF2016
_journal_issue 4
_journal_name_full 'Acta Crystallographica Section E'
_journal_page_first m849
_journal_page_last m850
_journal_paper_doi 10.1107/S1600536806010087
_journal_volume 62
_journal_year 2006
_chemical_formula_iupac '[Cu (C17 H21 N2 O) (N3)]'
_chemical_formula_sum 'C17 H21 Cu N5 O'
_chemical_formula_weight 374.93
_chemical_name_systematic
;
Azido{1-[(2-diethylaminoethylimino)methyl]naphthalato}copper(II)
;
_space_group_IT_number 61
_symmetry_cell_setting orthorhombic
_symmetry_space_group_name_Hall '-P 2ac 2ab'
_symmetry_space_group_name_H-M 'P b c a'
_atom_sites_solution_hydrogens geom
_atom_sites_solution_primary direct
_atom_sites_solution_secondary difmap
_audit_creation_method SHELXL97
_cell_angle_alpha 90.00
_cell_angle_beta 90.00
_cell_angle_gamma 90.00
_cell_formula_units_Z 8
_cell_length_a 7.1950(10)
_cell_length_b 13.888(2)
_cell_length_c 33.602(4)
_cell_measurement_reflns_used 3831
_cell_measurement_temperature 298(2)
_cell_measurement_theta_max 24.9
_cell_measurement_theta_min 2.4
_cell_volume 3357.7(8)
_computing_cell_refinement 'SAINT (Bruker, 1998)'
_computing_data_collection 'SMART (Bruker, 1998)'
_computing_data_reduction SAINT
_computing_molecular_graphics 'SHELXTL (Sheldrick, 1997b)'
_computing_publication_material SHELXTL
_computing_structure_refinement 'SHELXL97 (Sheldrick, 1997a)'
_computing_structure_solution 'SHELXS97 (Sheldrick, 1997a)'
_diffrn_ambient_temperature 298(2)
_diffrn_measured_fraction_theta_full 0.998
_diffrn_measured_fraction_theta_max 0.998
_diffrn_measurement_device_type 'Bruker SMART CCD area-detector'
_diffrn_measurement_method \w
_diffrn_radiation_monochromator graphite
_diffrn_radiation_source 'fine-focus sealed tube'
_diffrn_radiation_type MoK\a
_diffrn_radiation_wavelength 0.71073
_diffrn_reflns_av_R_equivalents 0.0558
_diffrn_reflns_av_sigmaI/netI 0.0396
_diffrn_reflns_limit_h_max 9
_diffrn_reflns_limit_h_min -9
_diffrn_reflns_limit_k_max 18
_diffrn_reflns_limit_k_min -18
_diffrn_reflns_limit_l_max 43
_diffrn_reflns_limit_l_min -42
_diffrn_reflns_number 26881
_diffrn_reflns_theta_full 27.50
_diffrn_reflns_theta_max 27.50
_diffrn_reflns_theta_min 1.21
_diffrn_standards_number 0
_exptl_absorpt_coefficient_mu 1.315
_exptl_absorpt_correction_T_max 0.880
_exptl_absorpt_correction_T_min 0.649
_exptl_absorpt_correction_type multi-scan
_exptl_absorpt_process_details '(SADABS; Sheldrick, 1996)'
_exptl_crystal_colour blue
_exptl_crystal_density_diffrn 1.483
_exptl_crystal_density_method 'not measured'
_exptl_crystal_description block
_exptl_crystal_F_000 1560
_exptl_crystal_size_max 0.36
_exptl_crystal_size_mid 0.12
_exptl_crystal_size_min 0.10
_refine_diff_density_max 0.961
_refine_diff_density_min -0.429
_refine_ls_extinction_method none
_refine_ls_goodness_of_fit_ref 1.027
_refine_ls_hydrogen_treatment constr
_refine_ls_matrix_type full
_refine_ls_number_parameters 219
_refine_ls_number_reflns 3851
_refine_ls_number_restraints 0
_refine_ls_restrained_S_all 1.027
_refine_ls_R_factor_all 0.0793
_refine_ls_R_factor_gt 0.0548
_refine_ls_shift/su_max 0.000
_refine_ls_shift/su_mean 0.000
_refine_ls_structure_factor_coef Fsqd
_refine_ls_weighting_details 'calc w = 1/[\s^2^(Fo^2^)+(0.0716P)^2^+4.7533P] where P=(Fo^2^+2Fc^2^)/3'
_refine_ls_weighting_scheme calc
_refine_ls_wR_factor_gt 0.1407
_refine_ls_wR_factor_ref 0.1559
_reflns_number_gt 2794
_reflns_number_total 3851
_reflns_threshold_expression I>2\s(I)
_cod_data_source_file cf2016.cif
_cod_data_source_block I
_cod_depositor_comments
;
The following automatic conversions were performed:
'_symmetry_cell_setting' value 'Orthorhombic' changed to 'orthorhombic'
according to '/home/saulius/struct/CIF-dictionaries/cif_core.dic'
dictionary named 'cif_core.dic' version 2.4.1 from 2010-06-29.

Automatic conversion script
Id: cif_fix_enum 1527 2010-12-29 10:47:43Z saulius 

The following automatic conversions were performed:

'_symmetry_cell_setting' value 'Orthorhombic' changed to
'orthorhombic' according to
/home/saulius/struct/CIF-dictionaries/cif_core.dic dictionary named
'cif_core.dic' version 2.4.1 from 2010-06-29.

Automatic conversion script
Id: cif_fix_values 1715 2011-07-08 13:25:40Z adriana 
;
_cod_database_code 2208543
_cod_database_fobs_code 2208543

loop_
_symmetry_equiv_pos_as_xyz
'x, y, z'
'-x+1/2, -y, z+1/2'
'-x, y+1/2, -z+1/2'
'x+1/2, -y+1/2, -z'
'-x, -y, -z'
'x-1/2, y, -z-1/2'
'x, -y-1/2, z-1/2'
'-x-1/2, y-1/2, z'

loop_
_atom_site_type_symbol
_atom_site_label
_atom_site_fract_x
_atom_site_fract_y
_atom_site_fract_z
_atom_site_U_iso_or_equiv
_atom_site_adp_type
_atom_site_calc_flag
_atom_site_refinement_flags
_atom_site_occupancy
Cu Cu1 0.10101(7) 0.01091(3) 0.117400(13) 0.04110(18) Uani d . 1
O O1 0.0936(4) -0.07566(17) 0.16061(7) 0.0443(6) Uani d . 1
N N1 0.1712(4) 0.1173(2) 0.15025(9) 0.0392(7) Uani d . 1
N N2 0.1712(5) 0.1004(2) 0.07048(9) 0.0452(7) Uani d . 1
N N3 -0.0164(7) -0.0800(3) 0.08119(10) 0.0732(13) Uani d . 1
N N4 -0.1139(5) -0.1429(3) 0.09148(10) 0.0518(9) Uani d . 1
N N5 -0.2078(7) -0.2047(3) 0.09983(14) 0.0822(14) Uani d . 1
C C1 0.1458(5) 0.0369(2) 0.21409(11) 0.0347(7) Uani d . 1
C C2 0.1025(5) -0.0547(2) 0.19815(11) 0.0363(8) Uani d . 1
C C3 0.0661(5) -0.1320(3) 0.22517(12) 0.0449(9) Uani d . 1
H H3 0.0359 -0.1924 0.2151 0.054 Uiso calc R 1
C C4 0.0743(5) -0.1194(3) 0.26483(13) 0.0489(10) Uani d . 1
H H4 0.0498 -0.1716 0.2814 0.059 Uiso calc R 1
C C5 0.1193(5) -0.0293(3) 0.28227(11) 0.0427(9) Uani d . 1
C C6 0.1309(6) -0.0174(3) 0.32367(13) 0.0552(11) Uani d . 1
H H6 0.1100 -0.0700 0.3402 0.066 Uiso calc R 1
C C7 0.1723(6) 0.0697(4) 0.34015(12) 0.0602(12) Uani d . 1
H H7 0.1806 0.0762 0.3676 0.072 Uiso calc R 1
C C8 0.2018(6) 0.1484(3) 0.31568(12) 0.0540(10) Uani d . 1
H H8 0.2281 0.2081 0.3269 0.065 Uiso calc R 1
C C9 0.1928(5) 0.1394(3) 0.27517(11) 0.0436(9) Uani d . 1
H H9 0.2137 0.1933 0.2593 0.052 Uiso calc R 1
C C10 0.1527(5) 0.0503(3) 0.25678(10) 0.0367(8) Uani d . 1
C C11 0.1832(5) 0.1166(2) 0.18847(11) 0.0388(8) Uani d . 1
H H11 0.2198 0.1737 0.2006 0.047 Uiso calc R 1
C C12 0.2106(8) 0.2058(3) 0.12850(12) 0.0639(13) Uani d . 1
H H12A 0.3092 0.2413 0.1417 0.077 Uiso calc R 1
H H12B 0.1007 0.2462 0.1278 0.077 Uiso calc R 1
C C13 0.2673(10) 0.1808(4) 0.08799(13) 0.090(2) Uani d . 1
H H13A 0.2489 0.2366 0.0711 0.108 Uiso calc R 1
H H13B 0.3993 0.1666 0.0882 0.108 Uiso calc R 1
C C14 -0.0132(9) 0.1295(4) 0.05240(17) 0.0806(15) Uani d . 1
H H14A -0.0766 0.0717 0.0435 0.097 Uiso calc R 1
H H14B -0.0889 0.1585 0.0731 0.097 Uiso calc R 1
C C15 -0.0025(11) 0.1978(5) 0.01836(17) 0.112(2) Uani d . 1
H H15A 0.0515 0.2573 0.0272 0.168 Uiso calc R 1
H H15B -0.1252 0.2096 0.0083 0.168 Uiso calc R 1
H H15C 0.0731 0.1705 -0.0023 0.168 Uiso calc R 1
C C16 0.2786(10) 0.0478(4) 0.04007(17) 0.095(2) Uani d . 1
H H16A 0.3336 0.0941 0.0219 0.114 Uiso calc R 1
H H16B 0.1941 0.0078 0.0248 0.114 Uiso calc R 1
C C17 0.4310(9) -0.0150(4) 0.0568(2) 0.0879(18) Uani d . 1
H H17A 0.5320 0.0247 0.0657 0.132 Uiso calc R 1
H H17B 0.4745 -0.0582 0.0365 0.132 Uiso calc R 1
H H17C 0.3834 -0.0515 0.0788 0.132 Uiso calc R 1

loop_
_atom_site_aniso_label
_atom_site_aniso_U_11
_atom_site_aniso_U_22
_atom_site_aniso_U_33
_atom_site_aniso_U_12
_atom_site_aniso_U_13
_atom_site_aniso_U_23
Cu1 0.0493(3) 0.0349(3) 0.0391(3) -0.00503(19) 0.0023(2) -0.00658(18)
O1 0.0561(16) 0.0341(13) 0.0428(14) -0.0046(12) -0.0001(12) -0.0064(11)
N1 0.0481(18) 0.0324(15) 0.0370(16) -0.0052(13) 0.0045(14) -0.0026(12)
N2 0.059(2) 0.0410(17) 0.0357(16) 0.0029(15) 0.0034(15) -0.0011(13)
N3 0.113(4) 0.065(2) 0.0410(19) -0.040(3) 0.000(2) -0.0101(18)
N4 0.064(2) 0.0455(19) 0.0461(19) -0.0069(18) -0.0104(16) -0.0054(15)
N5 0.094(4) 0.067(3) 0.085(3) -0.034(3) -0.012(3) -0.001(2)
C1 0.0289(17) 0.0334(17) 0.0417(19) 0.0042(13) -0.0007(14) -0.0004(14)
C2 0.0298(17) 0.0330(17) 0.046(2) 0.0024(14) 0.0017(15) 0.0005(14)
C3 0.041(2) 0.0321(18) 0.062(3) -0.0019(15) 0.0018(17) 0.0062(17)
C4 0.043(2) 0.044(2) 0.059(3) 0.0017(17) 0.0051(18) 0.0166(18)
C5 0.0323(19) 0.052(2) 0.044(2) 0.0109(16) 0.0025(15) 0.0059(17)
C6 0.050(2) 0.070(3) 0.045(2) 0.013(2) 0.0039(18) 0.017(2)
C7 0.056(3) 0.088(4) 0.037(2) 0.020(3) 0.0015(19) 0.001(2)
C8 0.058(3) 0.061(3) 0.044(2) 0.006(2) 0.0021(19) -0.010(2)
C9 0.047(2) 0.044(2) 0.0399(19) 0.0055(17) 0.0018(16) -0.0036(16)
C10 0.0272(16) 0.0410(18) 0.042(2) 0.0066(14) 0.0009(14) -0.0003(15)
C11 0.041(2) 0.0317(17) 0.044(2) -0.0004(15) 0.0041(16) -0.0057(15)
C12 0.107(4) 0.037(2) 0.048(2) -0.011(2) 0.010(2) 0.0002(18)
C13 0.146(5) 0.078(4) 0.046(3) -0.065(4) -0.005(3) 0.007(2)
C14 0.093(4) 0.069(3) 0.080(4) 0.000(3) -0.017(3) 0.005(3)
C15 0.150(7) 0.112(5) 0.075(4) 0.017(5) -0.035(4) 0.008(4)
C16 0.125(5) 0.090(4) 0.071(3) 0.007(4) 0.041(4) 0.002(3)
C17 0.087(4) 0.091(4) 0.086(4) 0.027(3) 0.021(3) -0.005(3)

loop_
_atom_type_symbol
_atom_type_description
_atom_type_scat_dispersion_real
_atom_type_scat_dispersion_imag
_atom_type_scat_source
C C 0.0033 0.0016 'International Tables Vol C Tables 4.2.6.8 and 6.1.1.4'
H H 0.0000 0.0000 'International Tables Vol C Tables 4.2.6.8 and 6.1.1.4'
N N 0.0061 0.0033 'International Tables Vol C Tables 4.2.6.8 and 6.1.1.4'
O O 0.0106 0.0060 'International Tables Vol C Tables 4.2.6.8 and 6.1.1.4'
Cu Cu 0.3201 1.2651 'International Tables Vol C Tables 4.2.6.8 and 6.1.1.4'

loop_
_geom_angle_atom_site_label_1
_geom_angle_atom_site_label_2
_geom_angle_atom_site_label_3
_geom_angle
_geom_angle_publ_flag
O1 Cu1 N1 93.20(11) y
O1 Cu1 N3 93.18(14) y
N1 Cu1 N3 167.61(18) y
O1 Cu1 N2 167.42(13) y
N1 Cu1 N2 84.90(12) y
N3 Cu1 N2 91.12(14) y
C2 O1 Cu1 127.2(2) ?
C11 N1 C12 119.6(3) ?
C11 N1 Cu1 126.0(2) ?
C12 N1 Cu1 114.4(2) ?
C13 N2 C16 114.6(5) ?
C13 N2 C14 112.2(4) ?
C16 N2 C14 108.2(4) ?
C13 N2 Cu1 105.8(2) ?
C16 N2 Cu1 111.0(3) ?
C14 N2 Cu1 104.6(3) ?
N4 N3 Cu1 124.0(3) ?
N5 N4 N3 177.2(5) ?
C2 C1 C11 120.7(3) ?
C2 C1 C10 119.9(3) ?
C11 C1 C10 119.5(3) ?
O1 C2 C1 125.6(3) ?
O1 C2 C3 116.1(3) ?
C1 C2 C3 118.4(3) ?
C4 C3 C2 121.5(4) ?
C4 C3 H3 119.2 ?
C2 C3 H3 119.2 ?
C3 C4 C5 122.2(4) ?
C3 C4 H4 118.9 ?
C5 C4 H4 118.9 ?
C6 C5 C10 119.7(4) ?
C6 C5 C4 121.8(4) ?
C10 C5 C4 118.5(4) ?
C7 C6 C5 121.4(4) ?
C7 C6 H6 119.3 ?
C5 C6 H6 119.3 ?
C6 C7 C8 119.5(4) ?
C6 C7 H7 120.2 ?
C8 C7 H7 120.2 ?
C9 C8 C7 120.8(4) ?
C9 C8 H8 119.6 ?
C7 C8 H8 119.6 ?
C8 C9 C10 121.6(4) ?
C8 C9 H9 119.2 ?
C10 C9 H9 119.2 ?
C9 C10 C5 116.9(3) ?
C9 C10 C1 123.5(3) ?
C5 C10 C1 119.5(3) ?
N1 C11 C1 126.5(3) ?
N1 C11 H11 116.7 ?
C1 C11 H11 116.7 ?
N1 C12 C13 108.7(4) ?
N1 C12 H12A 110.0 ?
C13 C12 H12A 110.0 ?
N1 C12 H12B 110.0 ?
C13 C12 H12B 110.0 ?
H12A C12 H12B 108.3 ?
N2 C13 C12 115.5(4) ?
N2 C13 H13A 108.4 ?
C12 C13 H13A 108.4 ?
N2 C13 H13B 108.4 ?
C12 C13 H13B 108.4 ?
H13A C13 H13B 107.5 ?
C15 C14 N2 115.7(5) ?
C15 C14 H14A 108.4 ?
N2 C14 H14A 108.4 ?
C15 C14 H14B 108.4 ?
N2 C14 H14B 108.4 ?
H14A C14 H14B 107.4 ?
C14 C15 H15A 109.5 ?
C14 C15 H15B 109.5 ?
H15A C15 H15B 109.5 ?
C14 C15 H15C 109.5 ?
H15A C15 H15C 109.5 ?
H15B C15 H15C 109.5 ?
N2 C16 C17 114.1(5) ?
N2 C16 H16A 108.7 ?
C17 C16 H16A 108.7 ?
N2 C16 H16B 108.7 ?
C17 C16 H16B 108.7 ?
H16A C16 H16B 107.6 ?
C16 C17 H17A 109.5 ?
C16 C17 H17B 109.5 ?
H17A C17 H17B 109.5 ?
C16 C17 H17C 109.5 ?
H17A C17 H17C 109.5 ?
H17B C17 H17C 109.5 ?

loop_
_geom_bond_atom_site_label_1
_geom_bond_atom_site_label_2
_geom_bond_distance
_geom_bond_publ_flag
Cu1 O1 1.886(3) y
Cu1 N1 1.912(3) y
Cu1 N3 1.946(3) y
Cu1 N2 2.070(3) y
O1 C2 1.296(4) ?
N1 C11 1.287(5) ?
N1 C12 1.458(5) ?
N2 C13 1.438(5) ?
N2 C16 1.475(6) ?
N2 C14 1.514(6) ?
N3 N4 1.172(5) ?
N4 N5 1.128(5) ?
C1 C2 1.415(5) ?
C1 C11 1.428(5) ?
C1 C10 1.447(5) ?
C2 C3 1.431(5) ?
C3 C4 1.345(5) ?
C3 H3 0.930 ?
C4 C5 1.419(6) ?
C4 H4 0.930 ?
C5 C6 1.403(6) ?
C5 C10 1.419(5) ?
C6 C7 1.363(7) ?
C6 H6 0.930 ?
C7 C8 1.384(6) ?
C7 H7 0.930 ?
C8 C9 1.369(5) ?
C8 H8 0.930 ?
C9 C10 1.413(5) ?
C9 H9 0.930 ?
C11 H11 0.930 ?
C12 C13 1.463(6) ?
C12 H12A 0.970 ?
C12 H12B 0.970 ?
C13 H13A 0.970 ?
C13 H13B 0.970 ?
C14 C15 1.488(7) ?
C14 H14A 0.970 ?
C14 H14B 0.970 ?
C15 H15A 0.960 ?
C15 H15B 0.960 ?
C15 H15C 0.960 ?
C16 C17 1.510(8) ?
C16 H16A 0.970 ?
C16 H16B 0.970 ?
C17 H17A 0.960 ?
C17 H17B 0.960 ?
C17 H17C 0.960 ?

loop_
_geom_hbond_atom_site_label_D
_geom_hbond_atom_site_label_H
_geom_hbond_atom_site_label_A
_geom_hbond_site_symmetry_A
_geom_hbond_distance_DH
_geom_hbond_distance_HA
_geom_hbond_distance_DA
_geom_hbond_angle_DHA
C14 H14A N3 . 0.97 2.50 3.066(5) 117
C14 H14B N5 8_565 0.97 2.56 3.445(5) 152
